data_1547892
loop_
_publ_author_name
'Xuemiao Yin'
'Yaxing Wang'
'Xiaojing Bai'
'Yumin Wang'
'Lanhua Chen'
'Chengliang Xiao'
'Juan Diwu'
'Shiyu Du'
'Zhifang Chai'
'Thomas E. Albrecht-Schmitt'
'Shuao Wang'

_publ_section_title
;
 Rare earth separations by selective borate crystallization
;
_journal_name_full 'Nature Communications'
_journal_page_first 14438
_journal_paper_doi 10.1038/ncomms14438
_journal_volume 8
_journal_year 2017
_chemical_formula_moiety 'B24 O49 Lu4'
_chemical_formula_sum 'B24 Lu4 O49'
_chemical_formula_weight 1743.32
_chemical_name_common 'Lutecium borate'
_space_group_crystal_system trigonal
_space_group_IT_number 148
_space_group_name_Hall '-R 3'
_space_group_name_H-M_alt 'R -3 :H'
_symmetry_space_group_name_Hall '-R 3'
_symmetry_space_group_name_H-M 'R -3 :H'
_atom_sites_solution_hydrogens .
_cell_angle_alpha 90
_cell_angle_beta 90
_cell_angle_gamma 120
_cell_formula_units_Z 6
_cell_length_a 17.0783(4)
_cell_length_b 17.0783(4)
_cell_length_c 20.3077(11)
_cell_measurement_reflns_used 6100
_cell_measurement_temperature 298(2)
_cell_measurement_theta_max 38.29
_cell_measurement_theta_min 1.70
_cell_volume 5129.6(3)
_computing_cell_refinement 'Bruker SMART'
_computing_data_collection 'Bruker SMART'
_computing_data_reduction 'Bruker SAINT'
_computing_molecular_graphics 'SHELXL-2014/7 (Sheldrick, 2014)'
_computing_publication_material 'SHELXL-2014/7 (Sheldrick, 2014)'
_computing_structure_refinement 'SHELXL-2014/7 (Sheldrick, 2014)'
_computing_structure_solution 'SHELXL-2014/7 (Sheldrick, 2014)'
_diffrn_ambient_temperature 298(2)
_diffrn_measured_fraction_theta_full 0.972
_diffrn_measured_fraction_theta_max 0.999
_diffrn_measurement_device_type 'Bruker Aperx II'
_diffrn_radiation_type MoK\a
_diffrn_radiation_wavelength 0.71073
_diffrn_reflns_av_R_equivalents 0.0455
_diffrn_reflns_av_unetI/netI 0.0250
_diffrn_reflns_Laue_measured_fraction_full 0.972
_diffrn_reflns_Laue_measured_fraction_max 0.999
_diffrn_reflns_limit_h_max 20
_diffrn_reflns_limit_h_min -20
_diffrn_reflns_limit_k_max 20
_diffrn_reflns_limit_k_min -20
_diffrn_reflns_limit_l_max 24
_diffrn_reflns_limit_l_min -24
_diffrn_reflns_number 16176
_diffrn_reflns_point_group_measured_fraction_full 0.972
_diffrn_reflns_point_group_measured_fraction_max 0.999
_diffrn_reflns_theta_full 25.242
_diffrn_reflns_theta_max 24.991
_diffrn_reflns_theta_min 1.703
_diffrn_source 'fine-focus sealed tube'
_exptl_absorpt_coefficient_mu 11.621
_exptl_absorpt_correction_T_max 0.672
_exptl_absorpt_correction_T_min 0.666
_exptl_absorpt_correction_type multi-scan
_exptl_absorpt_process_details 'SADABS, Bruker'
_exptl_crystal_colour colorless
_exptl_crystal_density_diffrn 3.386
_exptl_crystal_description block
_exptl_crystal_F_000 4776
_exptl_crystal_size_max 0.035
_exptl_crystal_size_mid 0.035
_exptl_crystal_size_min 0.035
_refine_diff_density_max 0.952
_refine_diff_density_min -2.302
_refine_diff_density_rms 0.201
_refine_ls_extinction_coef .
_refine_ls_extinction_method none
_refine_ls_goodness_of_fit_ref 1.173
_refine_ls_hydrogen_treatment undef
_refine_ls_matrix_type full
_refine_ls_number_parameters 232
_refine_ls_number_reflns 2011
_refine_ls_number_restraints 66
_refine_ls_restrained_S_all 1.157
_refine_ls_R_factor_all 0.0573
_refine_ls_R_factor_gt 0.0364
_refine_ls_shift/su_max 0.001
_refine_ls_shift/su_mean 0.000
_refine_ls_structure_factor_coef Fsqd
_refine_ls_weighting_details 'w=1/[\s^2^(Fo^2^)+268.9404P] where P=(Fo^2^+2Fc^2^)/3'
_refine_ls_weighting_scheme calc
_refine_ls_wR_factor_gt 0.0573
_refine_ls_wR_factor_ref 0.0610
_reflns_Friedel_coverage 0.000
_reflns_Friedel_fraction_full .
_reflns_Friedel_fraction_max .
_reflns_number_gt 1478
_reflns_number_total 2011
_reflns_threshold_expression 'I > 2\s(I)'
_cod_data_source_file ncomms14438-5.cif
_cod_data_source_block LuBOCl-5
_cod_depositor_comments
;
The following automatic conversions were performed:

'_exptl_absorpt_correction_type' value 'Multi-scan' changed to
'multi-scan' according to the built-in table from CIF Core dictionary
named 'cif_core.dic' version 2.4.1 from 2010-06-29.

Automatic conversion script
Id: cif_fix_values 5376 2017-05-30 11:51:03Z andrius 
;
_cod_original_cell_volume 5129.6(4)
_cod_database_code 1547892
_shelx_space_group_comment
;
The symmetry employed for this shelxl refinement is uniquely defined
by the following loop, which should always be used as a source of
symmetry information in preference to the above space-group names.
They are only intended as comments.
;
_shelxl_version_number 2014-3

loop_
_space_group_symop_operation_xyz
'x, y, z'
'-y, x-y, z'
'-x+y, -x, z'
'x+2/3, y+1/3, z+1/3'
'-y+2/3, x-y+1/3, z+1/3'
'-x+y+2/3, -x+1/3, z+1/3'
'x+1/3, y+2/3, z+2/3'
'-y+1/3, x-y+2/3, z+2/3'
'-x+y+1/3, -x+2/3, z+2/3'
'-x, -y, -z'
'y, -x+y, -z'
'x-y, x, -z'
'-x+2/3, -y+1/3, -z+1/3'
'y+2/3, -x+y+1/3, -z+1/3'
'x-y+2/3, x+1/3, -z+1/3'
'-x+1/3, -y+2/3, -z+2/3'
'y+1/3, -x+y+2/3, -z+2/3'
'x-y+1/3, x+2/3, -z+2/3'

loop_
_atom_site_label
_atom_site_type_symbol
_atom_site_fract_x
_atom_site_fract_y
_atom_site_fract_z
_atom_site_U_iso_or_equiv
_atom_site_adp_type
_atom_site_occupancy
_atom_site_site_symmetry_order
_atom_site_calc_flag
_atom_site_refinement_flags_posn
_atom_site_refinement_flags_adp
_atom_site_refinement_flags_occupancy
_atom_site_disorder_assembly
_atom_site_disorder_group
Lu1 Lu 0.0000 0.0000 0.25235(3) 0.01097(19) Uani 1 3 d S T P . .
Lu2 Lu -0.17290(2) 0.15728(2) -0.08522(2) 0.00522(11) Uani 1 1 d . . . . .
B1 B -0.2200(7) 0.0252(7) 0.0499(5) 0.010(2) Uani 1 1 d . . . . .
B2 B 0.0162(7) 0.1832(7) 0.1644(6) 0.009(2) Uani 1 1 d . . . . .
B3 B 0.3172(8) 0.5264(8) 0.2921(6) 0.014(2) Uani 1 1 d . . . . .
B4 B -0.0578(7) 0.1489(7) 0.0517(5) 0.008(2) Uani 1 1 d . U . . .
B5 B 0.2934(7) 0.3981(7) 0.2174(5) 0.009(2) Uani 1 1 d . . . . .
B6 B 0.1504(7) 0.1405(7) 0.3345(5) 0.011(2) Uani 1 1 d . U . . .
B7 B 0.1593(8) 0.2376(7) 0.2348(6) 0.013(2) Uani 1 1 d . . . . .
B8 B -0.3240(7) 0.0263(7) 0.1390(5) 0.009(2) Uani 1 1 d . U . . .
O1 O -0.2437(4) 0.0801(4) 0.0082(3) 0.0090(14) Uani 1 1 d . U . . .
O2 O 0.2442(4) 0.4216(4) 0.1692(3) 0.0092(13) Uani 1 1 d . U . . .
O3 O -0.2868(4) -0.0154(4) 0.1038(3) 0.0038(12) Uani 1 1 d . U . . .
O4 O 0.2456(4) 0.1864(4) 0.3472(3) 0.0092(14) Uani 1 1 d . . . . .
O5 O 0.1248(4) 0.1577(4) 0.2685(3) 0.0138(15) Uani 1 1 d . U . . .
O6 O 0.3638(4) 0.3891(4) 0.1855(3) 0.0107(14) Uani 1 1 d . . . . .
O7 O 0.3496(4) 0.4783(4) 0.2595(3) 0.0086(14) Uani 1 1 d . U . . .
O8 O 0.3738(4) 0.5958(4) 0.3333(3) 0.0129(15) Uani 1 1 d . U . . .
O9 O -0.0213(4) 0.0866(4) 0.1789(3) 0.0093(14) Uani 1 1 d . . . . .
O10 O 0.1149(4) 0.2370(4) 0.1782(3) 0.0081(14) Uani 1 1 d . . . . .
O11 O 0.2298(4) 0.5019(4) 0.2838(3) 0.0165(15) Uani 1 1 d . . . . .
O12 O -0.1301(4) 0.0779(4) 0.0778(3) 0.0107(14) Uani 1 1 d . U . . .
O13 O -0.0300(4) 0.2202(4) 0.2031(3) 0.0113(14) Uani 1 1 d . . . . .
O14 O 0.0157(4) 0.1987(4) 0.0923(3) 0.0068(13) Uani 1 1 d . U . . .
O15 O -0.2292(4) -0.0535(4) 0.0129(3) 0.0065(13) Uani 1 1 d . . . . .
O16 O 0.2344(4) 0.3144(4) 0.2553(3) 0.0121(15) Uani 1 1 d . . . . .
O2W O 0.0000 0.0000 0.5000 0.054(7) Uani 1 6 d S T P . .
O1W O 0.0000 0.0000 0.0000 0.18(2) Uiso 1 6 d S . P . .

loop_
_atom_site_aniso_label
_atom_site_aniso_U_11
_atom_site_aniso_U_22
_atom_site_aniso_U_33
_atom_site_aniso_U_23
_atom_site_aniso_U_13
_atom_site_aniso_U_12
Lu1 0.0114(3) 0.0114(3) 0.0100(5) 0.000 0.000 0.00572(13)
Lu2 0.0061(2) 0.0056(2) 0.00417(19) -0.00043(18) -0.00041(18) 0.00309(18)
B1 0.009(5) 0.010(5) 0.008(6) 0.002(4) 0.000(4) 0.003(4)
B2 0.005(5) 0.005(5) 0.013(6) 0.001(4) 0.003(4) 0.000(4)
B3 0.015(6) 0.020(6) 0.009(6) -0.001(5) -0.002(5) 0.010(5)
B4 0.008(2) 0.008(2) 0.008(2) 0.0002(10) 0.0001(10) 0.0039(14)
B5 0.009(5) 0.010(5) 0.009(6) -0.006(4) -0.004(4) 0.005(4)
B6 0.015(4) 0.009(4) 0.008(4) -0.002(3) 0.001(3) 0.006(3)
B7 0.014(6) 0.016(6) 0.010(6) 0.003(5) 0.001(5) 0.008(5)
B8 0.009(2) 0.009(2) 0.009(2) 0.0004(10) -0.0004(10) 0.0045(14)
O1 0.0092(16) 0.0094(16) 0.0088(17) 0.0009(10) -0.0005(10) 0.0049(11)
O2 0.011(3) 0.009(3) 0.007(3) -0.004(2) -0.006(2) 0.005(2)
O3 0.005(3) 0.003(3) 0.004(3) 0.002(2) 0.002(2) 0.002(2)
O4 0.009(3) 0.011(3) 0.009(3) 0.001(3) -0.003(3) 0.005(3)
O5 0.015(3) 0.016(3) 0.009(3) 0.002(2) -0.005(2) 0.006(2)
O6 0.012(3) 0.017(3) 0.008(4) -0.003(3) -0.001(3) 0.010(3)
O7 0.009(3) 0.012(3) 0.006(3) -0.007(2) -0.002(2) 0.006(2)
O8 0.0126(17) 0.0131(17) 0.0125(17) -0.0004(10) 0.0007(10) 0.0061(11)
O9 0.009(3) 0.005(3) 0.012(4) 0.003(3) 0.001(3) 0.002(3)
O10 0.009(3) 0.013(3) 0.002(3) 0.002(3) -0.001(3) 0.005(3)
O11 0.013(4) 0.022(4) 0.017(4) -0.010(3) -0.006(3) 0.010(3)
O12 0.0104(16) 0.0105(16) 0.0098(17) 0.0004(10) -0.0008(10) 0.0041(11)
O13 0.011(3) 0.014(3) 0.010(4) 0.001(3) 0.006(3) 0.007(3)
O14 0.0066(16) 0.0070(16) 0.0060(16) -0.0001(10) -0.0003(10) 0.0029(11)
O15 0.011(3) 0.007(3) 0.002(3) 0.000(3) -0.001(3) 0.005(3)
O16 0.006(3) 0.015(3) 0.007(4) 0.004(3) -0.002(3) 0.000(3)
O2W 0.070(11) 0.070(11) 0.023(13) 0.000 0.000 0.035(5)

loop_
_atom_type_symbol
_atom_type_description
_atom_type_scat_dispersion_real
_atom_type_scat_dispersion_imag
_atom_type_scat_source
Lu Lu -0.4720 5.8584 'International Tables Vol C Tables 4.2.6.8 and 6.1.1.4'
B B 0.0013 0.0007 'International Tables Vol C Tables 4.2.6.8 and 6.1.1.4'
O O 0.0106 0.0060 'International Tables Vol C Tables 4.2.6.8 and 6.1.1.4'

loop_
_geom_angle_atom_site_label_1
_geom_angle_atom_site_label_2
_geom_angle_atom_site_label_3
_geom_angle
_geom_angle_site_symmetry_1
_geom_angle_site_symmetry_3
O9 Lu1 O9 81.0(2) . 2
O9 Lu1 O9 81.0(2) . 3
O9 Lu1 O9 81.0(2) 2 3
O9 Lu1 O8 86.5(2) . 16
O9 Lu1 O8 130.1(2) 2 16
O9 Lu1 O8 144.1(2) 3 16
O9 Lu1 O8 144.1(2) . 17_445
O9 Lu1 O8 86.5(2) 2 17_445
O9 Lu1 O8 130.1(2) 3 17_445
O8 Lu1 O8 76.1(2) 16 17_445
O9 Lu1 O8 130.1(2) . 18_545
O9 Lu1 O8 144.1(2) 2 18_545
O9 Lu1 O8 86.5(2) 3 18_545
O8 Lu1 O8 76.1(2) 16 18_545
O8 Lu1 O8 76.1(2) 17_445 18_545
O9 Lu1 O5 73.0(2) . .
O9 Lu1 O5 146.2(2) 2 .
O9 Lu1 O5 73.9(2) 3 .
O8 Lu1 O5 70.2(2) 16 .
O8 Lu1 O5 127.1(2) 17_445 .
O8 Lu1 O5 57.1(2) 18_545 .
O9 Lu1 O5 73.9(2) . 2
O9 Lu1 O5 73.0(2) 2 2
O9 Lu1 O5 146.2(2) 3 2
O8 Lu1 O5 57.1(2) 16 2
O8 Lu1 O5 70.2(2) 17_445 2
O8 Lu1 O5 127.1(2) 18_545 2
O5 Lu1 O5 118.28(7) . 2
O9 Lu1 O5 146.2(2) . 3
O9 Lu1 O5 73.9(2) 2 3
O9 Lu1 O5 73.0(2) 3 3
O8 Lu1 O5 127.1(2) 16 3
O8 Lu1 O5 57.1(2) 17_445 3
O8 Lu1 O5 70.2(2) 18_545 3
O5 Lu1 O5 118.28(7) . 3
O5 Lu1 O5 118.28(7) 2 3
O9 Lu1 B6 86.2(3) . 2
O9 Lu1 B6 101.4(3) 2 2
O9 Lu1 B6 166.5(3) 3 2
O8 Lu1 B6 29.3(3) 16 2
O8 Lu1 B6 63.3(3) 17_445 2
O8 Lu1 B6 98.5(3) 18_545 2
O5 Lu1 B6 98.2(3) . 2
O5 Lu1 B6 29.6(3) 2 2
O5 Lu1 B6 120.4(3) 3 2
O9 Lu1 B6 101.4(3) . .
O9 Lu1 B6 166.5(3) 2 .
O9 Lu1 B6 86.2(3) 3 .
O8 Lu1 B6 63.3(3) 16 .
O8 Lu1 B6 98.5(3) 17_445 .
O8 Lu1 B6 29.3(3) 18_545 .
O5 Lu1 B6 29.6(3) . .
O5 Lu1 B6 120.4(3) 2 .
O5 Lu1 B6 98.2(3) 3 .
B6 Lu1 B6 92.0(3) 2 .
O9 Lu1 B6 166.5(3) . 3
O9 Lu1 B6 86.2(3) 2 3
O9 Lu1 B6 101.4(3) 3 3
O8 Lu1 B6 98.5(3) 16 3
O8 Lu1 B6 29.3(3) 17_445 3
O8 Lu1 B6 63.3(3) 18_545 3
O5 Lu1 B6 120.4(3) . 3
O5 Lu1 B6 98.2(3) 2 3
O5 Lu1 B6 29.6(3) 3 3
B6 Lu1 B6 92.0(3) 2 3
B6 Lu1 B6 92.0(3) . 3
O1 Lu2 O2 144.6(2) . 12
O1 Lu2 O4 78.2(2) . 14_455
O2 Lu2 O4 87.8(2) 12 14_455
O1 Lu2 O14 73.2(2) . 12
O2 Lu2 O14 128.0(2) 12 12
O4 Lu2 O14 144.1(2) 14_455 12
O1 Lu2 O10 131.6(2) . 12
O2 Lu2 O10 74.8(2) 12 12
O4 Lu2 O10 146.0(2) 14_455 12
O14 Lu2 O10 58.5(2) 12 12
O1 Lu2 O7 69.0(2) . 7_444
O2 Lu2 O7 76.2(2) 12 7_444
O4 Lu2 O7 76.1(2) 14_455 7_444
O14 Lu2 O7 112.1(2) 12 7_444
O10 Lu2 O7 125.4(2) 12 7_444
O1 Lu2 O6 89.5(2) . 7_444
O2 Lu2 O6 75.7(2) 12 7_444
O4 Lu2 O6 131.7(2) 14_455 7_444
O14 Lu2 O6 69.9(2) 12 7_444
O10 Lu2 O6 72.5(2) 12 7_444
O7 Lu2 O6 56.0(2) 7_444 7_444
O1 Lu2 O15 74.8(2) . 11
O2 Lu2 O15 132.2(2) 12 11
O4 Lu2 O15 73.8(2) 14_455 11
O14 Lu2 O15 78.0(2) 12 11
O10 Lu2 O15 96.5(2) 12 11
O7 Lu2 O15 136.6(2) 7_444 11
O6 Lu2 O15 147.2(2) 7_444 11
O1 Lu2 O3 130.2(2) . 11
O2 Lu2 O3 75.4(2) 12 11
O4 Lu2 O3 75.5(2) 14_455 11
O14 Lu2 O3 107.35(19) 12 11
O10 Lu2 O3 72.0(2) 12 11
O7 Lu2 O3 140.1(2) 7_444 11
O6 Lu2 O3 138.8(2) 7_444 11
O15 Lu2 O3 57.6(2) 11 11
O1 Lu2 B2 102.0(3) . 12
O2 Lu2 B2 98.6(3) 12 12
O4 Lu2 B2 167.3(3) 14_455 12
O14 Lu2 B2 30.1(3) 12 12
O10 Lu2 B2 30.1(3) 12 12
O7 Lu2 B2 116.1(2) 7_444 12
O6 Lu2 B2 60.9(2) 7_444 12
O15 Lu2 B2 93.9(3) 11 12
O3 Lu2 B2 95.4(2) 11 12
O1 Lu2 B1 103.2(3) . 11
O2 Lu2 B1 104.3(3) 12 11
O4 Lu2 B1 74.9(2) 14_455 11
O14 Lu2 B1 90.8(2) 12 11
O10 Lu2 B1 81.3(3) 12 11
O7 Lu2 B1 150.9(2) 7_444 11
O6 Lu2 B1 152.9(2) 7_444 11
O15 Lu2 B1 28.8(3) 11 11
O3 Lu2 B1 29.0(2) 11 11
B2 Lu2 B1 92.8(3) 12 11
O1 Lu2 B5 74.7(3) . 7_444
O2 Lu2 B5 77.9(3) 12 7_444
O4 Lu2 B5 104.9(2) 14_455 7_444
O14 Lu2 B5 88.2(2) 12 7_444
O10 Lu2 B5 99.7(3) 12 7_444
O7 Lu2 B5 28.8(2) 7_444 7_444
O6 Lu2 B5 27.7(2) 7_444 7_444
O15 Lu2 B5 149.0(3) 11 7_444
O3 Lu2 B5 153.2(2) 11 7_444
B2 Lu2 B5 87.3(3) 12 7_444
B1 Lu2 B5 177.8(3) 11 7_444
O12 B1 O1 111.9(8) . .
O12 B1 O3 109.4(8) . .
O1 B1 O3 109.4(8) . .
O12 B1 O15 111.2(8) . .
O1 B1 O15 110.5(8) . .
O3 B1 O15 104.1(7) . .
O12 B1 Lu2 118.4(6) . 12
O1 B1 Lu2 129.7(6) . 12
O3 B1 Lu2 52.9(4) . 12
O15 B1 Lu2 51.7(4) . 12
O9 B2 O13 110.5(8) . .
O9 B2 O10 112.3(8) . .
O13 B2 O10 108.8(8) . .
O9 B2 O14 111.0(8) . .
O13 B2 O14 113.5(8) . .
O10 B2 O14 100.5(7) . .
O9 B2 Lu2 141.2(6) . 11
O13 B2 Lu2 108.3(6) . 11
O10 B2 Lu2 52.0(4) . 11
O14 B2 Lu2 52.1(4) . 11
O11 B3 O8 122.4(9) . .
O11 B3 O7 118.2(9) . .
O8 B3 O7 119.4(9) . .
O12 B4 O15 123.4(9) . 11
O12 B4 O14 117.8(9) . .
O15 B4 O14 118.8(8) 11 .
O6 B5 O2 110.6(8) . .
O6 B5 O16 109.4(8) . .
O2 B5 O16 113.7(7) . .
O6 B5 O7 99.7(7) . .
O2 B5 O7 109.0(7) . .
O16 B5 O7 113.7(8) . .
O6 B5 Lu2 50.4(4) . 4
O2 B5 Lu2 130.2(6) . 4
O16 B5 Lu2 116.1(6) . 4
O7 B5 Lu2 50.3(4) . 4
O4 B6 O11 111.1(8) . 16
O4 B6 O5 114.9(8) . .
O11 B6 O5 107.2(8) 16 .
O4 B6 O8 111.4(8) . 18_545
O11 B6 O8 110.0(8) 16 18_545
O5 B6 O8 101.8(7) . 18_545
O4 B6 Lu1 145.4(7) . .
O11 B6 Lu1 103.3(6) 16 .
O5 B6 Lu1 55.7(4) . .
O8 B6 Lu1 50.2(4) 18_545 .
O16 B7 O5 122.4(9) . .
O16 B7 O10 120.9(9) . .
O5 B7 O10 116.7(9) . .
O13 B8 O3 124.5(9) 13_455 .
O13 B8 O6 118.2(8) 13_455 2
O3 B8 O6 117.3(8) . 2
B1 O1 Lu2 127.9(5) . .
B5 O2 Lu2 125.1(5) . 11
B8 O3 B1 126.3(7) . .
B8 O3 Lu2 133.7(6) . 12
B1 O3 Lu2 98.1(5) . 12
B6 O4 Lu2 133.8(6) . 15
B7 O5 B6 128.8(8) . .
B7 O5 Lu1 136.3(6) . .
B6 O5 Lu1 94.8(5) . .
B8 O6 B5 125.3(7) 3 .
B8 O6 Lu2 131.8(6) 3 4
B5 O6 Lu2 101.9(5) . 4
B3 O7 B5 124.2(8) . .
B3 O7 Lu2 134.9(6) . 4
B5 O7 Lu2 100.8(5) . 4
B3 O8 B6 131.1(8) . 17
B3 O8 Lu1 127.7(6) . 16
B6 O8 Lu1 100.4(5) 17 16
B2 O9 Lu1 138.2(6) . .
B7 O10 B2 127.8(8) . .
B7 O10 Lu2 133.4(6) . 11
B2 O10 Lu2 97.9(5) . 11
B3 O11 B6 120.8(8) . 16
B4 O12 B1 128.4(8) . .
B8 O13 B2 120.1(7) 13_455 .
B4 O14 B2 124.2(7) . .
B4 O14 Lu2 137.5(6) . 11
B2 O14 Lu2 97.8(5) . 11
B4 O15 B1 128.8(7) 12 .
B4 O15 Lu2 129.6(5) 12 12
B1 O15 Lu2 99.5(5) . 12
B7 O16 B5 128.7(8) . .

loop_
_geom_bond_atom_site_label_1
_geom_bond_atom_site_label_2
_geom_bond_distance
_geom_bond_site_symmetry_2
Lu1 O9 2.255(6) .
Lu1 O9 2.255(6) 2
Lu1 O9 2.255(6) 3
Lu1 O8 2.342(6) 16
Lu1 O8 2.342(6) 17_445
Lu1 O8 2.342(6) 18_545
Lu1 O5 2.483(6) .
Lu1 O5 2.483(6) 2
Lu1 O5 2.483(6) 3
Lu1 B6 2.996(11) 2
Lu1 B6 2.996(11) .
Lu1 B6 2.996(11) 3
Lu2 O1 2.282(6) .
Lu2 O2 2.287(6) 12
Lu2 O4 2.323(6) 14_455
Lu2 O14 2.341(6) 12
Lu2 O10 2.339(6) 12
Lu2 O7 2.375(6) 7_444
Lu2 O6 2.387(6) 7_444
Lu2 O15 2.403(6) 11
Lu2 O3 2.435(5) 11
Lu2 B2 2.940(10) 12
Lu2 B1 3.022(10) 11
Lu2 B5 3.031(10) 7_444
B1 O12 1.451(12) .
B1 O1 1.464(12) .
B1 O3 1.479(12) .
B1 O15 1.477(12) .
B1 Lu2 3.022(10) 12
B2 O9 1.470(11) .
B2 O13 1.463(12) .
B2 O10 1.487(12) .
B2 O14 1.488(13) .
B2 Lu2 2.940(10) 11
B3 O11 1.345(13) .
B3 O8 1.376(13) .
B3 O7 1.368(13) .
B4 O12 1.333(12) .
B4 O15 1.379(12) 11
B4 O14 1.382(12) .
B5 O6 1.439(12) .
B5 O2 1.471(12) .
B5 O16 1.486(12) .
B5 O7 1.488(12) .
B5 Lu2 3.031(10) 4
B6 O4 1.431(12) .
B6 O11 1.451(13) 16
B6 O5 1.484(13) .
B6 O8 1.492(12) 18_545
B7 O16 1.363(13) .
B7 O5 1.369(13) .
B7 O10 1.374(13) .
B8 O13 1.354(12) 13_455
B8 O3 1.369(12) .
B8 O6 1.388(12) 2
O2 Lu2 2.287(6) 11
O3 Lu2 2.435(5) 12
O4 Lu2 2.323(6) 15
O6 B8 1.388(12) 3
O6 Lu2 2.387(6) 4
O7 Lu2 2.375(6) 4
O8 B6 1.492(12) 17
O8 Lu1 2.342(6) 16
O10 Lu2 2.339(6) 11
O11 B6 1.451(13) 16
O13 B8 1.354(12) 13_455
O14 Lu2 2.341(6) 11
O15 B4 1.379(12) 12
O15 Lu2 2.403(6) 12

loop_
_geom_torsion_atom_site_label_1
_geom_torsion_atom_site_label_2
_geom_torsion_atom_site_label_3
_geom_torsion_atom_site_label_4
_geom_torsion
_geom_torsion_site_symmetry_1
_geom_torsion_site_symmetry_2
_geom_torsion_site_symmetry_3
_geom_torsion_site_symmetry_4
O12 B1 O1 Lu2 61.0(10) . . . .
O3 B1 O1 Lu2 -177.6(5) . . . .
O15 B1 O1 Lu2 -63.5(9) . . . .
Lu2 B1 O1 Lu2 -120.1(6) 12 . . .
O6 B5 O2 Lu2 65.5(9) . . . 11
O16 B5 O2 Lu2 -58.0(10) . . . 11
O7 B5 O2 Lu2 174.1(5) . . . 11
Lu2 B5 O2 Lu2 120.5(6) 4 . . 11
O13 B8 O3 B1 -1.3(15) 13_455 . . .
O6 B8 O3 B1 176.8(8) 2 . . .
O13 B8 O3 Lu2 -162.1(6) 13_455 . . 12
O6 B8 O3 Lu2 16.0(13) 2 . . 12
O12 B1 O3 B8 82.4(11) . . . .
O1 B1 O3 B8 -40.5(12) . . . .
O15 B1 O3 B8 -158.7(8) . . . .
Lu2 B1 O3 B8 -166.1(9) 12 . . .
O12 B1 O3 Lu2 -111.5(7) . . . 12
O1 B1 O3 Lu2 125.6(6) . . . 12
O15 B1 O3 Lu2 7.4(7) . . . 12
O11 B6 O4 Lu2 81.5(10) 16 . . 15
O5 B6 O4 Lu2 -156.7(5) . . . 15
O8 B6 O4 Lu2 -41.6(12) 18_545 . . 15
Lu1 B6 O4 Lu2 -91.7(12) . . . 15
O16 B7 O5 B6 9.1(16) . . . .
O10 B7 O5 B6 -171.3(8) . . . .
O16 B7 O5 Lu1 -176.0(6) . . . .
O10 B7 O5 Lu1 3.6(15) . . . .
O4 B6 O5 B7 -42.1(14) . . . .
O11 B6 O5 B7 81.8(11) 16 . . .
O8 B6 O5 B7 -162.7(9) 18_545 . . .
Lu1 B6 O5 B7 176.5(10) . . . .
O4 B6 O5 Lu1 141.4(7) . . . .
O11 B6 O5 Lu1 -94.7(7) 16 . . .
O8 B6 O5 Lu1 20.9(7) 18_545 . . .
O2 B5 O6 B8 -64.7(11) . . . 3
O16 B5 O6 B8 61.2(11) . . . 3
O7 B5 O6 B8 -179.3(8) . . . 3
Lu2 B5 O6 B8 169.6(10) 4 . . 3
O2 B5 O6 Lu2 125.7(6) . . . 4
O16 B5 O6 Lu2 -108.3(6) . . . 4
O7 B5 O6 Lu2 11.1(7) . . . 4
O11 B3 O7 B5 -2.5(14) . . . .
O8 B3 O7 B5 175.6(8) . . . .
O11 B3 O7 Lu2 175.9(6) . . . 4
O8 B3 O7 Lu2 -6.0(15) . . . 4
O6 B5 O7 B3 167.7(8) . . . .
O2 B5 O7 B3 51.9(12) . . . .
O16 B5 O7 B3 -76.0(11) . . . .
Lu2 B5 O7 B3 178.8(10) 4 . . .
O6 B5 O7 Lu2 -11.1(7) . . . 4
O2 B5 O7 Lu2 -127.0(6) . . . 4
O16 B5 O7 Lu2 105.1(7) . . . 4
O11 B3 O8 B6 -153.4(10) . . . 17
O7 B3 O8 B6 28.5(15) . . . 17
O11 B3 O8 Lu1 14.3(14) . . . 16
O7 B3 O8 Lu1 -163.7(6) . . . 16
O13 B2 O9 Lu1 -86.9(10) . . . .
O10 B2 O9 Lu1 34.7(12) . . . .
O14 B2 O9 Lu1 146.2(6) . . . .
Lu2 B2 O9 Lu1 91.2(12) 11 . . .
O16 B7 O10 B2 -146.8(9) . . . .
O5 B7 O10 B2 33.6(14) . . . .
O16 B7 O10 Lu2 20.6(14) . . . 11
O5 B7 O10 Lu2 -159.0(6) . . . 11
O9 B2 O10 B7 -50.8(12) . . . .
O13 B2 O10 B7 71.8(11) . . . .
O14 B2 O10 B7 -168.8(8) . . . .
Lu2 B2 O10 B7 170.8(10) 11 . . .
O9 B2 O10 Lu2 138.5(7) . . . 11
O13 B2 O10 Lu2 -99.0(7) . . . 11
O14 B2 O10 Lu2 20.5(6) . . . 11
O8 B3 O11 B6 -20.0(15) . . . 16
O7 B3 O11 B6 158.0(9) . . . 16
O15 B4 O12 B1 -10.8(15) 11 . . .
O14 B4 O12 B1 168.0(8) . . . .
O1 B1 O12 B4 -31.9(13) . . . .
O3 B1 O12 B4 -153.3(8) . . . .
O15 B1 O12 B4 92.3(11) . . . .
Lu2 B1 O12 B4 149.2(8) 12 . . .
O9 B2 O13 B8 -176.1(8) . . . 13_455
O10 B2 O13 B8 60.2(11) . . . 13_455
O14 B2 O13 B8 -50.7(11) . . . 13_455
Lu2 B2 O13 B8 5.1(10) 11 . . 13_455
O12 B4 O14 B2 -5.8(13) . . . .
O15 B4 O14 B2 173.1(8) 11 . . .
O12 B4 O14 Lu2 -176.1(5) . . . 11
O15 B4 O14 Lu2 2.8(14) 11 . . 11
O9 B2 O14 B4 47.2(11) . . . .
O13 B2 O14 B4 -77.9(10) . . . .
O10 B2 O14 B4 166.1(7) . . . .
Lu2 B2 O14 B4 -173.4(9) 11 . . .
O9 B2 O14 Lu2 -139.4(6) . . . 11
O13 B2 O14 Lu2 95.5(7) . . . 11
O10 B2 O14 Lu2 -20.4(6) . . . 11
O12 B1 O15 B4 -85.3(11) . . . 12
O1 B1 O15 B4 39.6(12) . . . 12
O3 B1 O15 B4 157.1(8) . . . 12
Lu2 B1 O15 B4 164.6(10) 12 . . 12
O12 B1 O15 Lu2 110.1(7) . . . 12
O1 B1 O15 Lu2 -124.9(6) . . . 12
O3 B1 O15 Lu2 -7.5(7) . . . 12
O5 B7 O16 B5 162.8(9) . . . .
O10 B7 O16 B5 -16.8(15) . . . .
O6 B5 O16 B7 -88.9(11) . . . .
O2 B5 O16 B7 35.2(13) . . . .
O7 B5 O16 B7 160.7(9) . . . .
Lu2 B5 O16 B7 -143.5(8) 4 . . .
